data_1547031
loop_
_publ_author_name
'Li, Lixin'
'Zhou, Xibing'
'Yu, Bangkui'
'Huang, Hanmin'

_publ_section_title
;
 Palladium-Catalyzed Dehydrogenative Difunctionalization of Aminoalkenes
 with Aminals as Oxidants and Electrophiles.
;
_journal_issue 17
_journal_name_full 'Organic letters'
_journal_page_first 4600
_journal_page_last 4603
_journal_paper_doi 10.1021/acs.orglett.7b02203
_journal_volume 19
_journal_year 2017
_chemical_formula_sum 'C31 H30 N2 O2 S'
_chemical_formula_weight 494.63
_chemical_name_systematic
; 
 ? 
;
_space_group_IT_number 2
_symmetry_cell_setting triclinic
_symmetry_space_group_name_Hall '-P 1'
_symmetry_space_group_name_H-M 'P -1'
_atom_sites_solution_hydrogens geom
_atom_sites_solution_primary direct
_atom_sites_solution_secondary difmap
_audit_creation_method SHELXL-97
_cell_angle_alpha 91.695(2)
_cell_angle_beta 97.717(2)
_cell_angle_gamma 104.408(2)
_cell_formula_units_Z 2
_cell_length_a 9.4795(10)
_cell_length_b 11.0883(12)
_cell_length_c 13.0819(14)
_cell_measurement_reflns_used 3237
_cell_measurement_temperature 296(2)
_cell_measurement_theta_max 29.50
_cell_measurement_theta_min 2.39
_cell_volume 1316.9(2)
_computing_cell_refinement 'Bruker SMART'
_computing_data_collection 'Bruker SMART APEX II'
_computing_data_reduction 'Bruker SMART''
_computing_molecular_graphics 'Bruker SHELXTL'
_computing_publication_material 'Bruker SHELXTL'
_computing_structure_refinement 'SHELXL-97 (Sheldrick, 2008)'
_computing_structure_solution 'SHELXS-97 (Sheldrick, 2008)'
_diffrn_ambient_temperature 296(2)
_diffrn_measured_fraction_theta_full 0.992
_diffrn_measured_fraction_theta_max 0.992
_diffrn_measurement_device_type 'Bruker APEX II area detector'
_diffrn_measurement_method '\w scans'
_diffrn_radiation_monochromator graphite
_diffrn_radiation_source 'fine-focus sealed tube'
_diffrn_radiation_type MoK\a
_diffrn_radiation_wavelength 0.71073
_diffrn_reflns_av_R_equivalents 0.0249
_diffrn_reflns_av_sigmaI/netI 0.0404
_diffrn_reflns_limit_h_max 8
_diffrn_reflns_limit_h_min -11
_diffrn_reflns_limit_k_max 12
_diffrn_reflns_limit_k_min -13
_diffrn_reflns_limit_l_max 13
_diffrn_reflns_limit_l_min -15
_diffrn_reflns_number 6725
_diffrn_reflns_theta_full 25.00
_diffrn_reflns_theta_max 25.00
_diffrn_reflns_theta_min 1.57
_exptl_absorpt_coefficient_mu 0.154
_exptl_absorpt_correction_T_max 0.9699
_exptl_absorpt_correction_T_min 0.9554
_exptl_absorpt_correction_type multi-scan
_exptl_absorpt_process_details SADABS
_exptl_crystal_colour colorless
_exptl_crystal_density_diffrn 1.247
_exptl_crystal_density_method 'not measured'
_exptl_crystal_description block
_exptl_crystal_F_000 524
_exptl_crystal_size_max 0.30
_exptl_crystal_size_mid 0.28
_exptl_crystal_size_min 0.20
_refine_diff_density_max 0.487
_refine_diff_density_min -0.694
_refine_diff_density_rms 0.051
_refine_ls_extinction_coef 0.033(3)
_refine_ls_extinction_expression Fc^*^=kFc[1+0.001xFc^2^\l^3^/sin(2\q)]^-1/4^
_refine_ls_extinction_method SHELXL
_refine_ls_goodness_of_fit_ref 1.006
_refine_ls_hydrogen_treatment mixed
_refine_ls_matrix_type full
_refine_ls_number_parameters 327
_refine_ls_number_reflns 4596
_refine_ls_number_restraints 0
_refine_ls_restrained_S_all 1.006
_refine_ls_R_factor_all 0.0709
_refine_ls_R_factor_gt 0.0595
_refine_ls_shift/su_max 0.000
_refine_ls_shift/su_mean 0.000
_refine_ls_structure_factor_coef Fsqd
_refine_ls_weighting_details 'calc w=1/[\s^2^(Fo^2^)+(0.0450P)^2^+1.2654P] where P=(Fo^2^+2Fc^2^)/3'
_refine_ls_weighting_scheme calc
_refine_ls_wR_factor_gt 0.1419
_refine_ls_wR_factor_ref 0.1506
_reflns_number_gt 3755
_reflns_number_total 4596
_reflns_threshold_expression >2sigma(I)
_cod_data_source_file ol7b02203_si_002.cif
_cod_data_source_block 1
_cod_depositor_comments
;
The following automatic conversions were performed:

'_symmetry_cell_setting' value 'Triclinic' changed to 'triclinic'
according to
/home/data/users/saulius/crontab/automatic-downloads/current/ACS/lib/dictionaries/cif_core.dic
dictionary named 'cif_core.dic' version 2.4.2 from 2011-04-26.

'_exptl_absorpt_correction_type' value 'Multi-scan' changed to
'multi-scan' according to
/home/data/users/saulius/crontab/automatic-downloads/current/ACS/lib/dictionaries/cif_core.dic
dictionary named 'cif_core.dic' version 2.4.2 from 2011-04-26.

Automatic conversion script
Id: cif_fix_values 4973 2017-02-22 13:04:09Z antanas 
;
_cod_original_sg_symbol_H-M P-1
_cod_database_code 1547031

loop_
_symmetry_equiv_pos_as_xyz
'x, y, z'
'-x, -y, -z'

loop_
_atom_site_label
_atom_site_type_symbol
_atom_site_fract_x
_atom_site_fract_y
_atom_site_fract_z
_atom_site_U_iso_or_equiv
_atom_site_adp_type
_atom_site_occupancy
_atom_site_symmetry_multiplicity
_atom_site_calc_flag
_atom_site_refinement_flags
S1 S 0.27016(8) 0.68882(7) 0.30093(7) 0.0644(3) Uani 1 1 d .
O1 O 0.3592(2) 0.6673(2) 0.2263(2) 0.0936(8) Uani 1 1 d .
O2 O 0.2576(2) 0.6158(2) 0.3873(2) 0.0886(8) Uani 1 1 d .
N1 N 0.2883(2) 0.6928(2) -0.07753(16) 0.0467(5) Uani 1 1 d .
N2 N 0.1004(2) 0.6654(2) 0.23848(17) 0.0505(5) Uani 1 1 d .
C1 C 0.4065(3) 0.6324(3) -0.0446(2) 0.0530(7) Uani 1 1 d .
H1A H 0.3783 0.5471 -0.0741 0.064 Uiso 1 1 calc R
H1B H 0.4189 0.6299 0.0301 0.064 Uiso 1 1 calc R
C2 C 0.5507(3) 0.6986(2) -0.07656(19) 0.0478(6) Uani 1 1 d .
C3 C 0.6149(3) 0.8219(3) -0.0449(3) 0.0643(8) Uani 1 1 d .
H3 H 0.5681 0.8649 -0.0039 0.077 Uiso 1 1 calc R
C4 C 0.7487(4) 0.8825(3) -0.0737(3) 0.0831(11) Uani 1 1 d .
H4 H 0.7915 0.9657 -0.0520 0.100 Uiso 1 1 calc R
C5 C 0.8183(4) 0.8189(4) -0.1347(3) 0.0819(11) Uani 1 1 d .
H5 H 0.9076 0.8594 -0.1547 0.098 Uiso 1 1 calc R
C6 C 0.7558(4) 0.6973(4) -0.1653(3) 0.0754(10) Uani 1 1 d .
H6 H 0.8027 0.6542 -0.2061 0.090 Uiso 1 1 calc R
C7 C 0.6237(3) 0.6377(3) -0.1364(2) 0.0596(7) Uani 1 1 d .
H7 H 0.5824 0.5541 -0.1578 0.072 Uiso 1 1 calc R
C8 C 0.2446(3) 0.6789(2) -0.18948(19) 0.0501(6) Uani 1 1 d .
H8A H 0.1715 0.6001 -0.2073 0.060 Uiso 1 1 calc R
H8B H 0.3296 0.6759 -0.2223 0.060 Uiso 1 1 calc R
C9 C 0.1820(3) 0.7827(2) -0.23193(19) 0.0465(6) Uani 1 1 d .
C10 C 0.0787(3) 0.7611(3) -0.3205(2) 0.0626(8) Uani 1 1 d .
H10 H 0.0436 0.6808 -0.3518 0.075 Uiso 1 1 calc R
C11 C 0.0272(4) 0.8576(4) -0.3628(3) 0.0805(10) Uani 1 1 d .
H11 H -0.0425 0.8416 -0.4220 0.097 Uiso 1 1 calc R
C12 C 0.0780(4) 0.9768(4) -0.3181(3) 0.0815(11) Uani 1 1 d .
H12 H 0.0439 1.0416 -0.3473 0.098 Uiso 1 1 calc R
C13 C 0.1797(4) 0.9995(3) -0.2300(3) 0.0741(9) Uani 1 1 d .
H13 H 0.2141 1.0799 -0.1988 0.089 Uiso 1 1 calc R
C14 C 0.2309(3) 0.9032(3) -0.1877(2) 0.0588(7) Uani 1 1 d .
H14 H 0.2999 0.9197 -0.1281 0.071 Uiso 1 1 calc R
C15 C 0.1638(3) 0.6535(3) -0.0199(2) 0.0542(7) Uani 1 1 d .
H15A H 0.1687 0.5764 0.0119 0.065 Uiso 1 1 calc R
H15B H 0.0723 0.6375 -0.0674 0.065 Uiso 1 1 calc R
C16 C 0.1651(4) 0.7511(3) 0.0620(3) 0.0712(9) Uani 1 1 d .
H16A H 0.1408 0.8217 0.0284 0.085 Uiso 1 1 calc R
H16B H 0.2644 0.7798 0.0989 0.085 Uiso 1 1 calc R
C17 C 0.0621(3) 0.7110(2) 0.1394(2) 0.0541(7) Uani 1 1 d .
C18 C -0.0801(3) 0.7101(3) 0.1281(2) 0.0565(7) Uani 1 1 d .
H18 H -0.1324 0.7326 0.0697 0.068 Uiso 1 1 calc R
C19 C -0.1392(3) 0.6698(2) 0.21866(19) 0.0439(6) Uani 1 1 d .
C20 C -0.0273(3) 0.6446(2) 0.28865(18) 0.0423(5) Uani 1 1 d .
C21 C -0.0526(3) 0.6025(3) 0.3849(2) 0.0601(7) Uani 1 1 d .
H21 H 0.0225 0.5863 0.4316 0.072 Uiso 1 1 calc R
C22 C -0.1927(4) 0.5854(3) 0.4090(2) 0.0698(9) Uani 1 1 d .
H22 H -0.2121 0.5573 0.4732 0.084 Uiso 1 1 calc R
C23 C -0.3057(3) 0.6088(3) 0.3405(3) 0.0671(8) Uani 1 1 d .
H23 H -0.3995 0.5955 0.3589 0.081 Uiso 1 1 calc R
C24 C -0.2804(3) 0.6513(3) 0.2457(2) 0.0562(7) Uani 1 1 d .
H24 H -0.3562 0.6676 0.1999 0.067 Uiso 1 1 calc R
C25 C 0.3218(3) 0.8475(3) 0.3427(2) 0.0525(7) Uani 1 1 d .
C26 C 0.2707(3) 0.8887(3) 0.4274(2) 0.0637(8) Uani 1 1 d .
H26 H 0.2127 0.8321 0.4655 0.076 Uiso 1 1 calc R
C27 C 0.3067(3) 1.0151(3) 0.4552(2) 0.0680(8) Uani 1 1 d .
H27 H 0.2722 1.0425 0.5126 0.082 Uiso 1 1 calc R
C28 C 0.3918(3) 1.1016(3) 0.4004(2) 0.0612(8) Uani 1 1 d .
C29 C 0.4436(4) 1.0576(3) 0.3176(2) 0.0753(9) Uani 1 1 d .
H29 H 0.5028 1.1139 0.2801 0.090 Uiso 1 1 calc R
C30 C 0.4101(3) 0.9319(3) 0.2887(2) 0.0702(9) Uani 1 1 d .
H30 H 0.4474 0.9044 0.2326 0.084 Uiso 1 1 calc R
C31 C 0.4259(5) 1.2391(3) 0.4288(3) 0.0928(12) Uani 1 1 d .
H31A H 0.3542 1.2739 0.3896 0.139 Uiso 1 1 calc R
H31B H 0.5222 1.2790 0.4136 0.139 Uiso 1 1 calc R
H31C H 0.4230 1.2523 0.5012 0.139 Uiso 1 1 calc R

loop_
_atom_site_aniso_label
_atom_site_aniso_U_11
_atom_site_aniso_U_22
_atom_site_aniso_U_33
_atom_site_aniso_U_23
_atom_site_aniso_U_13
_atom_site_aniso_U_12
S1 0.0426(4) 0.0625(5) 0.0909(6) 0.0022(4) 0.0066(4) 0.0206(3)
O1 0.0545(13) 0.0906(17) 0.145(2) -0.0245(16) 0.0325(14) 0.0303(12)
O2 0.0619(14) 0.0816(16) 0.117(2) 0.0262(15) -0.0158(13) 0.0216(12)
N1 0.0465(12) 0.0524(13) 0.0433(11) 0.0003(9) 0.0109(9) 0.0143(10)
N2 0.0409(12) 0.0525(13) 0.0593(13) 0.0005(10) 0.0112(10) 0.0123(10)
C1 0.0547(16) 0.0553(16) 0.0522(15) 0.0079(12) 0.0112(12) 0.0179(13)
C2 0.0461(14) 0.0537(16) 0.0458(14) 0.0101(11) 0.0043(11) 0.0172(12)
C3 0.0573(18) 0.0576(18) 0.077(2) 0.0025(15) 0.0055(15) 0.0148(14)
C4 0.068(2) 0.060(2) 0.107(3) 0.0208(19) -0.010(2) 0.0010(17)
C5 0.0498(18) 0.113(3) 0.084(2) 0.041(2) 0.0171(17) 0.016(2)
C6 0.0589(19) 0.114(3) 0.0608(19) 0.0120(19) 0.0177(15) 0.030(2)
C7 0.0570(17) 0.0715(19) 0.0534(16) 0.0017(14) 0.0076(13) 0.0225(14)
C8 0.0533(15) 0.0507(15) 0.0479(14) -0.0048(11) 0.0099(12) 0.0158(12)
C9 0.0430(13) 0.0528(15) 0.0467(14) 0.0028(11) 0.0158(11) 0.0132(11)
C10 0.0635(18) 0.073(2) 0.0526(16) -0.0016(14) 0.0071(14) 0.0218(15)
C11 0.077(2) 0.114(3) 0.061(2) 0.019(2) 0.0068(16) 0.045(2)
C12 0.092(3) 0.089(3) 0.088(3) 0.036(2) 0.034(2) 0.052(2)
C13 0.080(2) 0.0543(19) 0.097(3) 0.0146(17) 0.030(2) 0.0243(16)
C14 0.0562(17) 0.0514(17) 0.0687(18) 0.0009(14) 0.0116(14) 0.0126(13)
C15 0.0467(15) 0.0608(17) 0.0524(15) -0.0051(12) 0.0102(12) 0.0081(12)
C16 0.084(2) 0.0595(19) 0.071(2) -0.0039(15) 0.0371(17) 0.0071(16)
C17 0.0666(18) 0.0484(15) 0.0459(14) -0.0043(11) 0.0182(13) 0.0075(13)
C18 0.0634(18) 0.0595(17) 0.0459(15) 0.0048(12) 0.0050(13) 0.0156(14)
C19 0.0479(14) 0.0400(13) 0.0436(13) -0.0037(10) 0.0046(11) 0.0125(11)
C20 0.0422(13) 0.0417(13) 0.0425(13) -0.0007(10) 0.0069(10) 0.0100(10)
C21 0.0610(18) 0.0686(19) 0.0482(15) 0.0077(13) 0.0036(13) 0.0138(14)
C22 0.075(2) 0.081(2) 0.0508(17) 0.0026(15) 0.0246(15) 0.0069(17)
C23 0.0539(17) 0.075(2) 0.073(2) -0.0112(16) 0.0247(15) 0.0101(15)
C24 0.0454(15) 0.0557(16) 0.0678(18) -0.0083(13) 0.0034(13) 0.0172(12)
C25 0.0357(13) 0.0657(17) 0.0549(15) -0.0024(13) 0.0035(11) 0.0130(12)
C26 0.0537(17) 0.077(2) 0.0630(18) 0.0096(15) 0.0162(14) 0.0165(15)
C27 0.0618(19) 0.093(2) 0.0545(17) -0.0087(16) 0.0104(14) 0.0292(17)
C28 0.0574(17) 0.0701(19) 0.0506(16) -0.0069(14) -0.0086(13) 0.0164(15)
C29 0.078(2) 0.073(2) 0.0588(19) -0.0070(16) 0.0139(16) -0.0116(17)
C30 0.0608(18) 0.080(2) 0.0598(18) -0.0161(16) 0.0212(15) -0.0037(16)
C31 0.107(3) 0.076(2) 0.085(3) -0.0188(19) -0.017(2) 0.024(2)

loop_
_atom_type_symbol
_atom_type_description
_atom_type_scat_dispersion_real
_atom_type_scat_dispersion_imag
_atom_type_scat_source
C C 0.0033 0.0016 'International Tables Vol C Tables 4.2.6.8 and 6.1.1.4'
H H 0.0000 0.0000 'International Tables Vol C Tables 4.2.6.8 and 6.1.1.4'
N N 0.0061 0.0033 'International Tables Vol C Tables 4.2.6.8 and 6.1.1.4'
O O 0.0106 0.0060 'International Tables Vol C Tables 4.2.6.8 and 6.1.1.4'
S S 0.1246 0.1234 'International Tables Vol C Tables 4.2.6.8 and 6.1.1.4'

loop_
_geom_angle_atom_site_label_1
_geom_angle_atom_site_label_2
_geom_angle_atom_site_label_3
_geom_angle
O2 S1 O1 120.05(17)
O2 S1 N2 105.69(13)
O1 S1 N2 106.53(14)
O2 S1 C25 109.51(15)
O1 S1 C25 109.24(15)
N2 S1 C25 104.66(12)
C8 N1 C1 112.0(2)
C8 N1 C15 113.2(2)
C1 N1 C15 112.0(2)
C20 N2 C17 106.8(2)
C20 N2 S1 123.63(18)
C17 N2 S1 125.12(18)
N1 C1 C2 112.7(2)
N1 C1 H1A 109.1
C2 C1 H1A 109.1
N1 C1 H1B 109.1
C2 C1 H1B 109.1
H1A C1 H1B 107.8
C7 C2 C3 118.1(3)
C7 C2 C1 121.3(3)
C3 C2 C1 120.6(3)
C2 C3 C4 120.5(3)
C2 C3 H3 119.8
C4 C3 H3 119.8
C5 C4 C3 119.9(3)
C5 C4 H4 120.1
C3 C4 H4 120.1
C6 C5 C4 119.7(3)
C6 C5 H5 120.1
C4 C5 H5 120.1
C5 C6 C7 120.2(3)
C5 C6 H6 119.9
C7 C6 H6 119.9
C6 C7 C2 121.6(3)
C6 C7 H7 119.2
C2 C7 H7 119.2
N1 C8 C9 113.5(2)
N1 C8 H8A 108.9
C9 C8 H8A 108.9
N1 C8 H8B 108.9
C9 C8 H8B 108.9
H8A C8 H8B 107.7
C14 C9 C10 117.8(3)
C14 C9 C8 121.5(2)
C10 C9 C8 120.6(2)
C11 C10 C9 120.7(3)
C11 C10 H10 119.7
C9 C10 H10 119.7
C12 C11 C10 120.6(3)
C12 C11 H11 119.7
C10 C11 H11 119.7
C11 C12 C13 119.4(3)
C11 C12 H12 120.3
C13 C12 H12 120.3
C12 C13 C14 120.0(3)
C12 C13 H13 120.0
C14 C13 H13 120.0
C13 C14 C9 121.5(3)
C13 C14 H14 119.2
C9 C14 H14 119.2
N1 C15 C16 111.3(2)
N1 C15 H15A 109.4
C16 C15 H15A 109.4
N1 C15 H15B 109.4
C16 C15 H15B 109.4
H15A C15 H15B 108.0
C15 C16 C17 115.7(3)
C15 C16 H16A 108.3
C17 C16 H16A 108.3
C15 C16 H16B 108.3
C17 C16 H16B 108.3
H16A C16 H16B 107.4
C18 C17 N2 108.3(2)
C18 C17 C16 126.2(3)
N2 C17 C16 125.5(3)
C17 C18 C19 109.7(2)
C17 C18 H18 125.2
C19 C18 H18 125.2
C20 C19 C24 119.3(2)
C20 C19 C18 108.2(2)
C24 C19 C18 132.5(3)
C21 C20 C19 121.5(2)
C21 C20 N2 131.7(2)
C19 C20 N2 106.8(2)
C22 C21 C20 117.6(3)
C22 C21 H21 121.2
C20 C21 H21 121.2
C21 C22 C23 121.9(3)
C21 C22 H22 119.1
C23 C22 H22 119.1
C24 C23 C22 120.4(3)
C24 C23 H23 119.8
C22 C23 H23 119.8
C23 C24 C19 119.2(3)
C23 C24 H24 120.4
C19 C24 H24 120.4
C30 C25 C26 119.6(3)
C30 C25 S1 119.8(2)
C26 C25 S1 120.5(2)
C25 C26 C27 119.3(3)
C25 C26 H26 120.4
C27 C26 H26 120.4
C28 C27 C26 122.0(3)
C28 C27 H27 119.0
C26 C27 H27 119.0
C29 C28 C27 117.4(3)
C29 C28 C31 120.9(3)
C27 C28 C31 121.7(3)
C28 C29 C30 121.7(3)
C28 C29 H29 119.1
C30 C29 H29 119.1
C25 C30 C29 119.9(3)
C25 C30 H30 120.0
C29 C30 H30 120.0
C28 C31 H31A 109.5
C28 C31 H31B 109.5
H31A C31 H31B 109.5
C28 C31 H31C 109.5
H31A C31 H31C 109.5
H31B C31 H31C 109.5

loop_
_geom_bond_atom_site_label_1
_geom_bond_atom_site_label_2
_geom_bond_distance
S1 O2 1.410(3)
S1 O1 1.425(2)
S1 N2 1.659(2)
S1 C25 1.754(3)
N1 C8 1.460(3)
N1 C1 1.467(3)
N1 C15 1.467(3)
N2 C20 1.425(3)
N2 C17 1.439(3)
C1 C2 1.501(4)
C1 H1A 0.9700
C1 H1B 0.9700
C2 C7 1.377(4)
C2 C3 1.377(4)
C3 C4 1.385(5)
C3 H3 0.9300
C4 C5 1.382(5)
C4 H4 0.9300
C5 C6 1.355(5)
C5 H5 0.9300
C6 C7 1.370(4)
C6 H6 0.9300
C7 H7 0.9300
C8 C9 1.508(4)
C8 H8A 0.9700
C8 H8B 0.9700
C9 C14 1.381(4)
C9 C10 1.386(4)
C10 C11 1.383(5)
C10 H10 0.9300
C11 C12 1.371(5)
C11 H11 0.9300
C12 C13 1.373(5)
C12 H12 0.9300
C13 C14 1.379(4)
C13 H13 0.9300
C14 H14 0.9300
C15 C16 1.497(4)
C15 H15A 0.9700
C15 H15B 0.9700
C16 C17 1.501(4)
C16 H16A 0.9700
C16 H16B 0.9700
C17 C18 1.334(4)
C18 C19 1.415(4)
C18 H18 0.9300
C19 C20 1.394(3)
C19 C24 1.398(4)
C20 C21 1.387(4)
C21 C22 1.375(4)
C21 H21 0.9300
C22 C23 1.382(5)
C22 H22 0.9300
C23 C24 1.369(4)
C23 H23 0.9300
C24 H24 0.9300
C25 C30 1.373(4)
C25 C26 1.376(4)
C26 C27 1.383(4)
C26 H26 0.9300
C27 C28 1.376(5)
C27 H27 0.9300
C28 C29 1.372(4)
C28 C31 1.502(4)
C29 C30 1.379(5)
C29 H29 0.9300
C30 H30 0.9300
C31 H31A 0.9600
C31 H31B 0.9600
C31 H31C 0.9600

loop_
_geom_torsion_atom_site_label_1
_geom_torsion_atom_site_label_2
_geom_torsion_atom_site_label_3
_geom_torsion_atom_site_label_4
_geom_torsion
O2 S1 N2 C20 33.7(2)
O1 S1 N2 C20 162.5(2)
C25 S1 N2 C20 -81.9(2)
O2 S1 N2 C17 -173.1(2)
O1 S1 N2 C17 -44.3(3)
C25 S1 N2 C17 71.3(2)
C8 N1 C1 C2 69.6(3)
C15 N1 C1 C2 -162.0(2)
N1 C1 C2 C7 -122.7(3)
N1 C1 C2 C3 58.5(3)
C7 C2 C3 C4 0.5(4)
C1 C2 C3 C4 179.4(3)
C2 C3 C4 C5 0.1(5)
C3 C4 C5 C6 -0.6(5)
C4 C5 C6 C7 0.4(5)
C5 C6 C7 C2 0.3(5)
C3 C2 C7 C6 -0.7(4)
C1 C2 C7 C6 -179.6(3)
C1 N1 C8 C9 -152.7(2)
C15 N1 C8 C9 79.6(3)
N1 C8 C9 C14 32.8(3)
N1 C8 C9 C10 -150.8(2)
C14 C9 C10 C11 0.2(4)
C8 C9 C10 C11 -176.4(3)
C9 C10 C11 C12 0.3(5)
C10 C11 C12 C13 -0.7(5)
C11 C12 C13 C14 0.6(5)
C12 C13 C14 C9 -0.1(5)
C10 C9 C14 C13 -0.3(4)
C8 C9 C14 C13 176.3(3)
C8 N1 C15 C16 -130.0(3)
C1 N1 C15 C16 102.3(3)
N1 C15 C16 C17 -168.0(3)
C20 N2 C17 C18 -3.6(3)
S1 N2 C17 C18 -160.5(2)
C20 N2 C17 C16 177.0(2)
S1 N2 C17 C16 20.1(4)
C15 C16 C17 C18 -84.7(4)
C15 C16 C17 N2 94.6(4)
N2 C17 C18 C19 2.3(3)
C16 C17 C18 C19 -178.3(3)
C17 C18 C19 C20 -0.1(3)
C17 C18 C19 C24 -179.1(3)
C24 C19 C20 C21 -0.5(4)
C18 C19 C20 C21 -179.7(2)
C24 C19 C20 N2 177.0(2)
C18 C19 C20 N2 -2.2(3)
C17 N2 C20 C21 -179.4(3)
S1 N2 C20 C21 -22.0(4)
C17 N2 C20 C19 3.5(3)
S1 N2 C20 C19 160.86(18)
C19 C20 C21 C22 0.4(4)
N2 C20 C21 C22 -176.3(3)
C20 C21 C22 C23 0.1(5)
C21 C22 C23 C24 -0.6(5)
C22 C23 C24 C19 0.5(4)
C20 C19 C24 C23 0.0(4)
C18 C19 C24 C23 179.0(3)
O2 S1 C25 C30 146.8(2)
O1 S1 C25 C30 13.4(3)
N2 S1 C25 C30 -100.3(3)
O2 S1 C25 C26 -35.2(3)
O1 S1 C25 C26 -168.6(2)
N2 S1 C25 C26 77.7(2)
C30 C25 C26 C27 1.5(4)
S1 C25 C26 C27 -176.5(2)
C25 C26 C27 C28 0.2(5)
C26 C27 C28 C29 -1.5(5)
C26 C27 C28 C31 177.8(3)
C27 C28 C29 C30 1.1(5)
C31 C28 C29 C30 -178.2(3)
C26 C25 C30 C29 -1.9(5)
S1 C25 C30 C29 176.1(3)
C28 C29 C30 C25 0.6(5)
